data_1547672
loop_
_publ_author_name
'Paz, Bruno Matos'
'Li, Yang'
'Th\/ogersen, Mathias Kirk'
'J\/orgensen, Karl Anker'

_publ_section_title
;
 Enantioselective synthesis of cyclopenta[b]benzofurans via an
 organocatalytic intramolecular double cyclization
;
_journal_name_full 'Chem. Sci.'
_journal_paper_doi 10.1039/C7SC03006A
_journal_year 2017
_chemical_absolute_configuration ad
_chemical_formula_moiety 'C17 H13 Br O3'
_chemical_formula_sum 'C17 H13 Br O3'
_chemical_formula_weight 345.19
_space_group_crystal_system orthorhombic
_space_group_IT_number 19
_space_group_name_Hall 'P 2ac 2ab'
_space_group_name_H-M_alt 'P 21 21 21'
_symmetry_Int_Tables_number 19
_symmetry_space_group_name_Hall 'P 2ac 2ab'
_symmetry_space_group_name_H-M 'P 21 21 21'
_atom_sites_solution_hydrogens mixed
_atom_sites_solution_primary dual
_audit_creation_date 2017-04-05
_audit_creation_method
;
Olex2 1.2
(compiled 2017.03.28 svn.r3405 for OlexSys, GUI svn.r5335)
;
_audit_update_record
;
2017-04-21 deposited with the CCDC.
2017-10-12 downloaded from the CCDC.
;
_cell_angle_alpha 90
_cell_angle_beta 90
_cell_angle_gamma 90
_cell_formula_units_Z 8
_cell_length_a 10.4889(17)
_cell_length_b 15.637(2)
_cell_length_c 17.361(3)
_cell_measurement_reflns_used 9796
_cell_measurement_temperature 100(1)
_cell_measurement_theta_max 20.53
_cell_measurement_theta_min 2.25
_cell_volume 2847.5(8)
_computing_cell_refinement 'SAINT v8.37A (Bruker, 2015)'
_computing_data_reduction 'SAINT v8.37A (Bruker, 2015)'
_computing_molecular_graphics 'Olex2 (Dolomanov et al., 2009)'
_computing_publication_material 'Olex2 (Dolomanov et al., 2009)'
_computing_structure_refinement 'ShelXL (Sheldrick, 2015)'
_computing_structure_solution 'XT (Sheldrick, 2015)'
_diffrn_ambient_temperature 100(1)
_diffrn_measured_fraction_theta_full 0.999
_diffrn_measured_fraction_theta_max 0.997
_diffrn_measurement_device_type 'Bruker APEX-II CCD'
_diffrn_measurement_method '\f and \w scans'
_diffrn_radiation_type AgK\a
_diffrn_radiation_wavelength 0.56086
_diffrn_reflns_av_R_equivalents 0.0613
_diffrn_reflns_av_unetI/netI 0.0388
_diffrn_reflns_Laue_measured_fraction_full 0.999
_diffrn_reflns_Laue_measured_fraction_max 0.997
_diffrn_reflns_limit_h_max 13
_diffrn_reflns_limit_h_min -13
_diffrn_reflns_limit_k_max 19
_diffrn_reflns_limit_k_min -19
_diffrn_reflns_limit_l_max 21
_diffrn_reflns_limit_l_min -19
_diffrn_reflns_number 36258
_diffrn_reflns_point_group_measured_fraction_full 0.999
_diffrn_reflns_point_group_measured_fraction_max 0.997
_diffrn_reflns_theta_full 19.665
_diffrn_reflns_theta_max 20.541
_diffrn_reflns_theta_min 1.383
_diffrn_standards_number 0
_exptl_absorpt_coefficient_mu 1.556
_exptl_absorpt_correction_T_max 0.7445
_exptl_absorpt_correction_T_min 0.3435
_exptl_absorpt_correction_type multi-scan
_exptl_absorpt_process_details
;
SADABS-2014/5 (Bruker,2014/5) was used for absorption correction.
wR2(int) was 0.1833 before and 0.0966 after correction.
The Ratio of minimum to maximum transmission is 0.4614.
The \l/2 correction factor is 0.00150.
;
_exptl_crystal_colour 'clear light colourless'
_exptl_crystal_density_diffrn 1.610
_exptl_crystal_description plate
_exptl_crystal_F_000 1392
_exptl_crystal_size_max 0.32
_exptl_crystal_size_mid 0.28
_exptl_crystal_size_min 0.15
_refine_diff_density_max 0.369
_refine_diff_density_min -0.362
_refine_diff_density_rms 0.056
_refine_ls_abs_structure_details 'Flack, H. D. (1983). Acta Cryst. A39, 876-881.'
_refine_ls_abs_structure_Flack 0.042(4)
_refine_ls_d_res_high 0.7992
_refine_ls_d_res_low 11.6191
_refine_ls_extinction_method none
_refine_ls_goodness_of_fit_ref 1.043
_refine_ls_hydrogen_treatment mixed
_refine_ls_matrix_type full
_refine_ls_number_constraints 50
_refine_ls_number_parameters 384
_refine_ls_number_reflns 5817
_refine_ls_number_restraints 1
_refine_ls_restrained_S_all 1.044
_refine_ls_R_factor_all 0.0221
_refine_ls_R_factor_gt 0.0209
_refine_ls_shift/su_max 0.001
_refine_ls_shift/su_mean 0.000
_refine_ls_structure_factor_coef Fsqd
_refine_ls_weighting_details 'w=1/[\s^2^(Fo^2^)+(0.0278P)^2^+0.1641P] where P=(Fo^2^+2Fc^2^)/3'
_refine_ls_weighting_scheme calc
_refine_ls_wR_factor_gt 0.0524
_refine_ls_wR_factor_ref 0.0528
_reflns_Friedel_coverage 0.996
_reflns_Friedel_fraction_full 1.000
_reflns_Friedel_fraction_max 0.996
_reflns_limit_h_max 13
_reflns_limit_h_min -13
_reflns_limit_k_max 19
_reflns_limit_k_min -19
_reflns_limit_l_max 21
_reflns_limit_l_min -21
_reflns_number_gt 5607
_reflns_number_total 5817
_reflns_threshold_expression I>=2u(I)
_cod_data_source_file c7sc03006a2.cif
_cod_data_source_block 2017_02_02_2_0m
_cod_original_cell_volume 2847.6(8)
_cod_original_sg_symbol_Hall ' P 2ac 2ab'
_cod_database_code 1547672
_shelx_shelxl_version_number 2016/6
_shelx_space_group_comment
;
The symmetry employed for this shelxl refinement is uniquely defined
by the following loop, which should always be used as a source of
symmetry information in preference to the above space-group names.
They are only intended as comments.
;
_olex2_refinement_description
;
1. Fixed Uiso
 At 1.2 times of:
  All C(H) groups, All C(H,H) groups
 At 1.5 times of:
  All O(H) groups
2. Restrained distances
 O008-H008
 0.97 with sigma of 0.02
3.a Ternary CH refined with riding coordinates:
 C00N(H00N), C00Q(H00Q), C00S(H00S), C015(H015)
3.b Secondary CH2 refined with riding coordinates:
 C00R(H00A,H00C), C011(H01A,H01B)
3.c Aromatic/amide H refined with riding coordinates:
 C009(H009), C00B(H00B), C00E(H00E), C00G(H00G), C00I(H00I), C00K(H00K),
 C00M(H00M), C00P(H00P), C00T(H00T), C00X(H00X), C00Y(H00Y), C00Z(H00Z),
 C010(H010), C013(H013), C014(H014), C016(H016)
3.d Idealised tetrahedral OH refined as rotating group:
 O004(H004)
;
_olex2_submission_special_instructions 'No special instructions were received'

loop_
_space_group_symop_id
_space_group_symop_operation_xyz
1 x,y,z
2 x+1/2,-y+1/2,-z
3 -x,y+1/2,-z+1/2
4 -x+1/2,-y,z+1/2

loop_
_atom_site_label
_atom_site_type_symbol
_atom_site_fract_x
_atom_site_fract_y
_atom_site_fract_z
_atom_site_U_iso_or_equiv
_atom_site_adp_type
_atom_site_occupancy
_atom_site_refinement_flags_posn
Br01 Br 0.53567(2) 0.086608(13) 0.357236(13) 0.02017(6) Uani 1.000000 .
Br02 Br 0.21236(2) 0.875463(14) 0.203402(13) 0.02223(6) Uani 1.000000 .
O003 O 0.38625(14) 0.66322(10) 0.63060(9) 0.0165(3) Uani 1.000000 .
O004 O 0.45904(14) 0.63203(9) 0.48552(8) 0.0162(3) Uani 1.000000 .
H004 H 0.4750(9) 0.5975(12) 0.5213(8) 0.0243(5) Uiso 1.000000 GR
O005 O 0.24394(16) 0.52470(9) 0.47133(9) 0.0191(3) Uani 1.000000 .
O006 O 0.53880(18) 0.48753(9) 0.57173(10) 0.0257(4) Uani 1.000000 .
O007 O 0.46993(14) 0.37881(10) 0.75798(9) 0.0196(3) Uani 1.000000 .
O008 O 0.34502(14) 0.37551(11) 0.62279(10) 0.0240(4) Uani 1.000000 .
H008 H 0.3145(8) 0.3708(17) 0.5783(4) 0.0361(5) Uiso 1.000000 GR
C009 C 0.0834(2) 0.62587(15) 0.72105(13) 0.0183(5) Uani 1.000000 .
H009 H -0.0037(2) 0.63871(15) 0.71149(13) 0.0220(5) Uiso 1.000000 R
C00A C 0.3038(2) 0.63347(12) 0.68565(11) 0.0135(4) Uani 1.000000 .
C00B C 0.2424(2) 0.79810(13) 0.43029(13) 0.0165(5) Uani 1.000000 .
H00B H 0.2189(2) 0.82022(13) 0.47922(13) 0.0197(5) Uiso 1.000000 R
C00C C 0.1776(2) 0.65319(13) 0.67058(12) 0.0143(4) Uani 1.000000 .
C00D C 0.2457(2) 0.81068(13) 0.29361(14) 0.0157(4) Uani 1.000000 .
C00E C 0.2130(2) 0.84359(13) 0.36403(13) 0.0182(4) Uani 1.000000 .
H00E H 0.1706(2) 0.89713(13) 0.36746(13) 0.0218(5) Uiso 1.000000 R
C00F C 0.3062(2) 0.72026(12) 0.42551(12) 0.0130(4) Uani 1.000000 .
C00G C 0.1187(2) 0.57950(15) 0.78570(14) 0.0231(5) Uani 1.000000 .
H00G H 0.0553(2) 0.56099(15) 0.82101(14) 0.0277(6) Uiso 1.000000 R
C00H C 0.5195(2) 0.16835(13) 0.43777(13) 0.0180(5) Uani 1.000000 .
C00I C 0.6604(2) 0.46270(14) 0.91781(13) 0.0218(5) Uani 1.000000 .
H00I H 0.6527(2) 0.49219(14) 0.96541(13) 0.0262(6) Uiso 1.000000 R
C00J C 0.6867(2) 0.37647(13) 0.77958(13) 0.0163(4) Uani 1.000000 .
C00K C 0.5513(2) 0.44436(13) 0.87541(13) 0.0195(5) Uani 1.000000 .
H00K H 0.4690(2) 0.46092(13) 0.89277(13) 0.0234(6) Uiso 1.000000 R
C00L C 0.4735(2) 0.34886(13) 0.62235(13) 0.0167(4) Uani 1.000000 .
C00M C 0.2456(2) 0.55983(13) 0.79938(14) 0.0223(5) Uani 1.000000 .
H00M H 0.2678(2) 0.52771(13) 0.84386(14) 0.0267(6) Uiso 1.000000 R
C00N C 0.6699(2) 0.33562(13) 0.70221(13) 0.0155(4) Uani 1.000000 .
H00N H 0.7192(2) 0.28114(13) 0.69749(13) 0.0186(5) Uiso 1.000000 R
C00O C 0.5681(2) 0.40102(13) 0.80697(13) 0.0169(5) Uani 1.000000 .
C00P C 0.3362(2) 0.68790(12) 0.35293(13) 0.0151(4) Uani 1.000000 .
H00P H 0.3779(2) 0.63411(12) 0.34909(13) 0.0181(5) Uiso 1.000000 R
C00Q C 0.1689(2) 0.69667(13) 0.59374(12) 0.0142(4) Uani 1.000000 .
H00Q H 0.1212(2) 0.75196(13) 0.59638(12) 0.0170(5) Uiso 1.000000 R
C00R C 0.1140(2) 0.63514(14) 0.53179(12) 0.0162(5) Uani 1.000000 .
H00a H 0.0600(2) 0.59050(14) 0.55573(12) 0.0195(5) Uiso 1.000000 R
H00c H 0.0627(2) 0.66683(14) 0.49337(12) 0.0195(5) Uiso 1.000000 R
C00S C 0.3128(2) 0.70961(13) 0.57298(12) 0.0131(4) Uani 1.000000 .
H00S H 0.3365(2) 0.77154(13) 0.57129(12) 0.0157(5) Uiso 1.000000 R
C00T C 0.3069(2) 0.73215(13) 0.28666(13) 0.0168(4) Uani 1.000000 .
H00T H 0.3280(2) 0.70961(13) 0.23747(13) 0.0202(5) Uiso 1.000000 R
C00U C 0.4901(2) 0.28287(13) 0.55847(13) 0.0170(5) Uani 1.000000 .
C00V C 0.2300(2) 0.59660(13) 0.49531(11) 0.0148(4) Uani 1.000000 .
C00W C 0.3358(2) 0.66538(12) 0.49519(12) 0.0123(4) Uani 1.000000 .
C00X C 0.5709(2) 0.14895(14) 0.50876(14) 0.0202(5) Uani 1.000000 .
H00X H 0.6161(2) 0.09702(14) 0.51651(14) 0.0243(6) Uiso 1.000000 R
C00Y C 0.5552(2) 0.20674(14) 0.56861(14) 0.0200(5) Uani 1.000000 .
H00Y H 0.5901(2) 0.19376(14) 0.61774(14) 0.0240(6) Uiso 1.000000 R
C00Z C 0.7945(2) 0.39548(13) 0.82236(13) 0.0192(5) Uani 1.000000 .
H00Z H 0.8766(2) 0.37922(13) 0.80441(13) 0.0230(6) Uiso 1.000000 R
C010 C 0.7812(2) 0.43859(13) 0.89176(14) 0.0217(5) Uani 1.000000 .
H010 H 0.8545(2) 0.45174(13) 0.92167(14) 0.0260(6) Uiso 1.000000 R
C011 C 0.6967(2) 0.39752(13) 0.63439(13) 0.0177(4) Uani 1.000000 .
H01a H 0.7435(2) 0.44868(13) 0.65253(13) 0.0212(5) Uiso 1.000000 R
H01b H 0.7479(2) 0.36885(13) 0.59405(13) 0.0212(5) Uiso 1.000000 R
C012 C 0.5667(2) 0.42223(13) 0.60344(13) 0.0174(5) Uani 1.000000 .
C013 C 0.4419(2) 0.30161(13) 0.48556(15) 0.0223(5) Uani 1.000000 .
H013 H 0.3989(2) 0.35428(13) 0.47727(15) 0.0267(6) Uiso 1.000000 R
C014 C 0.4557(2) 0.24462(13) 0.42494(14) 0.0221(5) Uani 1.000000 .
H014 H 0.4221(2) 0.25764(13) 0.37551(14) 0.0265(6) Uiso 1.000000 R
C015 C 0.5231(2) 0.31998(13) 0.70094(14) 0.0169(4) Uani 1.000000 .
H015 H 0.5009(2) 0.25908(13) 0.71225(14) 0.0202(5) Uiso 1.000000 R
C016 C 0.3415(2) 0.58639(14) 0.74891(12) 0.0191(5) Uani 1.000000 .
H016 H 0.4286(2) 0.57271(14) 0.75771(12) 0.0229(6) Uiso 1.000000 R

loop_
_atom_site_aniso_label
_atom_site_aniso_U_11
_atom_site_aniso_U_22
_atom_site_aniso_U_33
_atom_site_aniso_U_12
_atom_site_aniso_U_13
_atom_site_aniso_U_23
Br01 0.01885(11) 0.02020(10) 0.02146(12) -0.00390(9) -0.00146(9) -0.00057(9)
Br02 0.02626(12) 0.02120(11) 0.01923(12) 0.00034(10) -0.00256(10) 0.01048(9)
O003 0.0142(8) 0.0229(7) 0.0124(8) 0.0007(6) -0.0026(6) 0.0027(6)
O004 0.0162(7) 0.0154(7) 0.0169(8) 0.0066(7) -0.0001(6) 0.0032(6)
O005 0.0308(9) 0.0122(7) 0.0142(8) -0.0026(7) -0.0023(7) -0.0020(6)
O006 0.0354(9) 0.0128(7) 0.0288(9) -0.0001(8) -0.0150(8) 0.0045(7)
O007 0.0140(8) 0.0216(7) 0.0232(8) 0.0027(8) 0.0012(7) -0.0009(7)
O008 0.0130(7) 0.0298(8) 0.0293(10) 0.0066(7) -0.0049(7) 0.0011(8)
C009 0.0193(11) 0.0210(10) 0.0146(11) 0.0034(10) 0.0017(9) -0.0044(9)
C00A 0.0211(11) 0.0108(9) 0.0085(10) -0.0026(9) -0.0008(8) -0.0043(8)
C00B 0.0229(12) 0.0117(9) 0.0148(11) 0.0023(9) -0.0002(9) -0.0026(8)
C00C 0.0198(11) 0.0118(9) 0.0111(10) 0.0013(8) -0.0006(8) -0.0052(8)
C00D 0.0141(10) 0.0143(9) 0.0186(11) -0.0014(8) -0.0010(9) 0.0078(9)
C00E 0.0209(11) 0.0124(9) 0.0211(12) 0.0051(9) 0.0007(10) 0.0017(9)
C00F 0.0135(10) 0.0104(9) 0.0152(11) -0.0015(8) -0.0016(8) 0.0016(8)
C00G 0.0298(13) 0.0250(11) 0.0145(12) -0.0036(11) 0.0062(10) -0.0023(10)
C00H 0.0162(11) 0.0183(10) 0.0196(12) -0.0040(9) 0.0002(9) 0.0012(9)
C00I 0.0326(13) 0.0180(10) 0.0148(12) 0.0015(10) 0.0029(10) 0.0071(9)
C00J 0.0177(11) 0.0113(9) 0.0200(11) 0.0022(9) 0.0024(9) 0.0077(9)
C00K 0.0204(12) 0.0180(10) 0.0201(13) 0.0040(9) 0.0031(10) 0.0084(9)
C00L 0.0129(10) 0.0138(9) 0.0234(12) 0.0029(9) -0.0022(9) 0.0025(8)
C00M 0.0350(13) 0.0201(10) 0.0117(11) 0.0000(10) -0.0023(11) 0.0033(9)
C00N 0.0137(10) 0.0153(10) 0.0176(11) 0.0043(8) -0.0011(9) 0.0049(9)
C00O 0.0161(11) 0.0144(10) 0.0201(12) -0.0003(8) 0.0012(9) 0.0069(9)
C00P 0.0184(10) 0.0099(9) 0.0170(11) 0.0024(8) 0.0022(10) -0.0001(8)
C00Q 0.0154(10) 0.0139(9) 0.0132(11) 0.0015(8) -0.0011(9) -0.0020(8)
C00R 0.0178(11) 0.0174(11) 0.0135(11) -0.0044(9) -0.0032(9) -0.0011(9)
C00S 0.0144(10) 0.0127(9) 0.0121(10) 0.0005(8) -0.0038(8) 0.0004(8)
C00T 0.0203(11) 0.0160(10) 0.0141(11) -0.0006(9) 0.0013(9) -0.0023(8)
C00U 0.0155(11) 0.0133(10) 0.0221(12) -0.0022(8) -0.0007(9) 0.0033(9)
C00V 0.0216(11) 0.0147(10) 0.0081(10) -0.0011(9) -0.0045(9) 0.0028(8)
C00W 0.0131(10) 0.0111(9) 0.0129(11) 0.0003(8) -0.0004(9) -0.0005(8)
C00X 0.0225(12) 0.0147(10) 0.0235(12) 0.0034(9) -0.0009(10) 0.0050(9)
C00Y 0.0209(12) 0.0184(10) 0.0206(12) 0.0033(9) -0.0039(10) 0.0043(9)
C00Z 0.0186(11) 0.0198(11) 0.0191(11) 0.0029(9) -0.0001(9) 0.0101(8)
C010 0.0257(13) 0.0207(10) 0.0186(12) -0.0007(10) -0.0036(10) 0.0096(9)
C011 0.0158(10) 0.0182(10) 0.0191(11) 0.0007(8) 0.0002(9) 0.0049(9)
C012 0.0195(12) 0.0153(10) 0.0175(12) 0.0015(9) -0.0026(9) 0.0007(9)
C013 0.0208(12) 0.0138(10) 0.0322(14) 0.0006(9) -0.0105(11) 0.0039(9)
C014 0.0237(12) 0.0185(10) 0.0240(13) -0.0031(10) -0.0106(11) 0.0040(9)
C015 0.0162(11) 0.0123(9) 0.0220(12) 0.0020(8) 0.0029(10) 0.0011(8)
C016 0.0241(12) 0.0180(10) 0.0151(11) 0.0019(10) -0.0037(9) -0.0007(9)

loop_
_atom_type_symbol
_atom_type_scat_dispersion_real
_atom_type_scat_dispersion_imag
_atom_type_scat_Cromer_Mann_a1
_atom_type_scat_Cromer_Mann_a2
_atom_type_scat_Cromer_Mann_a3
_atom_type_scat_Cromer_Mann_a4
_atom_type_scat_Cromer_Mann_b1
_atom_type_scat_Cromer_Mann_b2
_atom_type_scat_Cromer_Mann_b3
_atom_type_scat_Cromer_Mann_b4
_atom_type_scat_Cromer_Mann_c
_atom_type_scat_source
_atom_type_scat_dispersion_source
H 0.00000 0.00000 0.49300 0.32291 0.14019 0.04081 10.51090 26.12570 3.14236 57.79970 0.0030380000826 'International Tables Volume C Table 6.1.1.4 (pp. 500-502)' 'Henke, Gullikson and Davis, At. Data and Nucl. Data Tables, 1993, 54, 2'
C 0.00154 0.00092 2.31000 1.02000 1.58860 0.86500 20.84390 10.20750 0.56870 51.65120 0.215599998832 'International Tables Volume C Table 6.1.1.4 (pp. 500-502)' 'Henke, Gullikson and Davis, At. Data and Nucl. Data Tables, 1993, 54, 2'
Br 0.20930 1.71059 17.17890 5.23580 5.63770 3.98510 2.17230 16.57960 0.26090 41.43280 2.95569992065 'International Tables Volume C Table 6.1.1.4 (pp. 500-502)' 'Henke, Gullikson and Davis, At. Data and Nucl. Data Tables, 1993, 54, 2'
O 0.00627 0.00358 3.04850 2.28680 1.54630 0.86700 13.27710 5.70110 0.32390 32.90890 0.250800013542 'International Tables Volume C Table 6.1.1.4 (pp. 500-502)' 'Henke, Gullikson and Davis, At. Data and Nucl. Data Tables, 1993, 54, 2'

loop_
_citation_id
_citation_doi
_citation_year
1 10.1039/C7SC03006A 2017

loop_
_geom_angle_atom_site_label_1
_geom_angle_atom_site_label_2
_geom_angle_atom_site_label_3
_geom_angle
C00S O003 C00A 108.31(16)
C00W O004 H004 109.5
C015 O007 C00O 106.93(16)
C00L O008 H008 109.5
C00C C009 H009 120.60(13)
C00G C009 H009 120.60(14)
C00G C009 C00C 118.8(2)
C00C C00A O003 113.34(18)
C016 C00A O003 123.7(2)
C016 C00A C00C 122.9(2)
C00E C00B H00B 119.80(12)
C00F C00B H00B 119.80(13)
C00F C00B C00E 120.4(2)
C00A C00C C009 119.5(2)
C00Q C00C C009 131.1(2)
C00Q C00C C00A 109.08(19)
C00E C00D Br02 119.33(15)
C00T C00D Br02 119.00(17)
C00T C00D C00E 121.6(2)
C00D C00E C00B 119.46(18)
H00E C00E C00B 120.27(12)
H00E C00E C00D 120.27(12)
C00P C00F C00B 118.69(19)
C00W C00F C00B 123.10(19)
C00W C00F C00P 118.03(17)
H00G C00G C009 119.62(14)
C00M C00G C009 120.8(2)
C00M C00G H00G 119.62(14)
C00X C00H Br01 118.32(16)
C014 C00H Br01 120.23(17)
C014 C00H C00X 121.4(2)
C00K C00I H00I 119.35(14)
C010 C00I H00I 119.35(14)
C010 C00I C00K 121.3(2)
C00O C00J C00N 108.65(19)
C00Z C00J C00N 132.0(2)
C00Z C00J C00O 119.3(2)
H00K C00K C00I 121.57(14)
C00O C00K C00I 116.9(2)
C00O C00K H00K 121.57(13)
C00U C00L O008 108.23(18)
C012 C00L O008 112.74(17)
C012 C00L C00U 106.04(18)
C015 C00L O008 114.07(18)
C015 C00L C00U 114.23(17)
C015 C00L C012 101.18(17)
H00M C00M C00G 119.41(14)
C016 C00M C00G 121.2(2)
C016 C00M H00M 119.41(14)
H00N C00N C00J 112.08(11)
C011 C00N C00J 113.17(17)
C011 C00N H00N 112.08(11)
C015 C00N C00J 101.31(17)
C015 C00N H00N 112.08(11)
C015 C00N C011 105.45(17)
C00J C00O O007 112.86(19)
C00K C00O O007 124.01(19)
C00K C00O C00J 123.1(2)
H00P C00P C00F 119.26(11)
C00T C00P C00F 121.49(18)
C00T C00P H00P 119.26(12)
H00Q C00Q C00C 112.42(11)
C00R C00Q C00C 110.93(17)
C00R C00Q H00Q 112.42(11)
C00S C00Q C00C 101.85(17)
C00S C00Q H00Q 112.42(11)
C00S C00Q C00R 106.17(17)
H00a C00R C00Q 110.98(11)
H00c C00R C00Q 110.98(11)
H00c C00R H00a 109.0
C00V C00R C00Q 103.89(17)
C00V C00R H00a 110.98(11)
C00V C00R H00c 110.98(11)
C00Q C00S O003 106.71(16)
H00S C00S O003 111.80(10)
H00S C00S C00Q 111.80(11)
C00W C00S O003 107.25(16)
C00W C00S C00Q 107.18(17)
C00W C00S H00S 111.80(11)
C00P C00T C00D 118.3(2)
H00T C00T C00D 120.85(13)
H00T C00T C00P 120.85(12)
C00Y C00U C00L 123.1(2)
C013 C00U C00L 118.48(19)
C013 C00U C00Y 118.4(2)
C00R C00V O005 128.2(2)
C00W C00V O005 124.1(2)
C00W C00V C00R 107.68(17)
C00F C00W O004 107.64(17)
C00S C00W O004 114.62(17)
C00S C00W C00F 114.51(16)
C00V C00W O004 113.74(16)
C00V C00W C00F 104.40(16)
C00V C00W C00S 101.52(16)
H00X C00X C00H 120.65(13)
C00Y C00X C00H 118.7(2)
C00Y C00X H00X 120.65(13)
C00X C00Y C00U 121.6(2)
H00Y C00Y C00U 119.21(14)
H00Y C00Y C00X 119.21(13)
H00Z C00Z C00J 120.41(13)
C010 C00Z C00J 119.2(2)
C010 C00Z H00Z 120.41(14)
C00Z C010 C00I 120.2(2)
H010 C010 C00I 119.88(14)
H010 C010 C00Z 119.88(14)
H01a C011 C00N 110.67(12)
H01b C011 C00N 110.67(11)
H01b C011 H01a 108.8
C012 C011 C00N 105.37(17)
C012 C011 H01a 110.67(11)
C012 C011 H01b 110.67(12)
C00L C012 O006 125.3(2)
C011 C012 O006 126.9(2)
C011 C012 C00L 107.76(17)
H013 C013 C00U 119.46(13)
C014 C013 C00U 121.1(2)
C014 C013 H013 119.46(13)
C013 C014 C00H 118.8(2)
H014 C014 C00H 120.61(14)
H014 C014 C013 120.61(13)
C00L C015 O007 106.77(16)
C00N C015 O007 105.57(17)
C00N C015 C00L 107.62(18)
H015 C015 O007 112.16(10)
H015 C015 C00L 112.16(11)
H015 C015 C00N 112.16(11)
C00M C016 C00A 116.8(2)
H016 C016 C00A 121.60(13)
H016 C016 C00M 121.60(14)

loop_
_geom_bond_atom_site_label_1
_geom_bond_atom_site_label_2
_geom_bond_distance
Br01 C00H 1.902(2)
Br02 C00D 1.898(2)
O003 C00A 1.371(3)
O003 C00S 1.456(2)
O004 H004 0.8400
O004 C00W 1.404(3)
O005 C00V 1.208(2)
O006 C012 1.196(3)
O007 C00O 1.380(3)
O007 C015 1.462(3)
O008 H008 0.8400
O008 C00L 1.410(3)
C009 H009 0.9500
C009 C00C 1.388(3)
C009 C00G 1.387(3)
C00A C00C 1.384(3)
C00A C016 1.380(3)
C00B H00B 0.9500
C00B C00E 1.387(3)
C00B C00F 1.391(3)
C00C C00Q 1.500(3)
C00D C00E 1.370(3)
C00D C00T 1.391(3)
C00E H00E 0.9500
C00F C00P 1.394(3)
C00F C00W 1.515(3)
C00G H00G 0.9500
C00G C00M 1.387(3)
C00H C00X 1.379(3)
C00H C014 1.385(3)
C00I H00I 0.9500
C00I C00K 1.391(3)
C00I C010 1.397(3)
C00J C00N 1.498(3)
C00J C00O 1.386(3)
C00J C00Z 1.385(3)
C00K H00K 0.9500
C00K C00O 1.379(3)
C00L C00U 1.525(3)
C00L C012 1.542(3)
C00L C015 1.529(3)
C00M H00M 0.9500
C00M C016 1.397(3)
C00N H00N 1.0000
C00N C011 1.550(3)
C00N C015 1.559(3)
C00P H00P 0.9500
C00P C00T 1.377(3)
C00Q H00Q 1.0000
C00Q C00R 1.554(3)
C00Q C00S 1.564(3)
C00R H00a 0.9900
C00R H00c 0.9900
C00R C00V 1.499(3)
C00S H00S 1.0000
C00S C00W 1.536(3)
C00T H00T 0.9500
C00U C00Y 1.384(3)
C00U C013 1.394(3)
C00V C00W 1.545(3)
C00X H00X 0.9500
C00X C00Y 1.387(3)
C00Y H00Y 0.9500
C00Z H00Z 0.9500
C00Z C010 1.388(3)
C010 H010 0.9500
C011 H01a 0.9900
C011 H01b 0.9900
C011 C012 1.516(3)
C013 H013 0.9500
C013 C014 1.387(3)
C014 H014 0.9500
C015 H015 1.0000
C016 H016 0.9500
